data_2011227
loop_
_publ_author_name
'Seela, Frank'
'He, Yang'
'Reuter, Hans'
'Heithoff, Eva-Maria'

_publ_section_title
;
 2'-Deoxy-5-methylisocytidine
;
_journal_issue 8
_journal_name_full 'Acta Crystallographica Section C'
_journal_page_first 989
_journal_page_last 991
_journal_paper_doi 10.1107/S0108270100006247
_journal_volume 56
_journal_year 2000
_chemical_formula_moiety 'C10 H15 N3 O4'
_chemical_formula_sum 'C10 H15 N3 O4'
_chemical_formula_weight 241.25
_chemical_name_common 2'-Deoxy-5-methylisocytidine
_chemical_name_systematic
;
2-amino-1-(2-deoxy-\b-D-erythro-pentofuranosyl)-5-methylpyrimidin-4(1H)-one
;
_space_group_IT_number 146
_symmetry_cell_setting trigonal
_symmetry_space_group_name_Hall 'R 3'
_symmetry_space_group_name_H-M 'R 3 :H'
_audit_creation_method SHELXL
_cell_angle_alpha 90.00
_cell_angle_beta 90.00
_cell_angle_gamma 120.00
_cell_formula_units_Z 9
_cell_length_a 16.611(3)
_cell_length_b 16.611(3)
_cell_length_c 10.6471(13)
_cell_measurement_reflns_used 41
_cell_measurement_temperature 293(2)
_cell_measurement_theta_max 12.34
_cell_measurement_theta_min 2.44
_cell_volume 2544.2(7)
_computing_cell_refinement XSCANS
_computing_data_collection 'XSCANS (Siemens, 1996)'
_computing_data_reduction 'SHELXTL (Sheldrick, 1997)'
_computing_molecular_graphics 'SHELXTL and DIAMOND (Brandenburg, 1999)'
_computing_publication_material SHELXTL
_computing_structure_refinement 'SHELXL93 (Sheldrick, 1993)'
_computing_structure_solution 'SHELXS86 (Sheldrick, 1990)'
_diffrn_ambient_temperature 293(2)
_diffrn_measured_fraction_theta_full .977
_diffrn_measured_fraction_theta_max .977
_diffrn_measurement_device_type 'Siemens P4'
_diffrn_measurement_method '2\q/\w scans'
_diffrn_radiation_monochromator graphite
_diffrn_radiation_source 'fine-focus sealed tube'
_diffrn_radiation_type MoK\a
_diffrn_radiation_wavelength .71073
_diffrn_reflns_av_R_equivalents .037
_diffrn_reflns_av_sigmaI/netI .037
_diffrn_reflns_limit_h_max 17
_diffrn_reflns_limit_h_min -17
_diffrn_reflns_limit_k_max 19
_diffrn_reflns_limit_k_min -19
_diffrn_reflns_limit_l_max 12
_diffrn_reflns_limit_l_min -12
_diffrn_reflns_number 2165
_diffrn_reflns_theta_max 24.96
_diffrn_reflns_theta_min 2.38
_diffrn_standards_decay_% none
_diffrn_standards_interval_count 97
_diffrn_standards_number 3
_exptl_absorpt_coefficient_mu .111
_exptl_absorpt_correction_T_max .988
_exptl_absorpt_correction_T_min .914
_exptl_absorpt_correction_type empirical
_exptl_absorpt_process_details '(SHELXTL; Sheldrick, 1997)'
_exptl_crystal_colour colourless
_exptl_crystal_density_diffrn 1.417
_exptl_crystal_density_method 'not measured'
_exptl_crystal_description prism
_exptl_crystal_F_000 1152
_exptl_crystal_size_max .51
_exptl_crystal_size_mid .17
_exptl_crystal_size_min .11
_refine_diff_density_max .455
_refine_diff_density_min -.210
_refine_ls_extinction_coef .0018(5)
_refine_ls_extinction_method 'SHELXL93 (Sheldrick, 1993)'
_refine_ls_goodness_of_fit_ref 1.053
_refine_ls_hydrogen_treatment mixed
_refine_ls_matrix_type full
_refine_ls_number_parameters 163
_refine_ls_number_reflns 975
_refine_ls_number_restraints 1
_refine_ls_restrained_S_all 1.052
_refine_ls_R_factor_all .044
_refine_ls_R_factor_gt .039
_refine_ls_shift/esd_mean .000
_refine_ls_shift/su_max <0.001
_refine_ls_structure_factor_coef Fsqd
_refine_ls_weighting_details 'w = 1/[\s^2^(Fo^2^)+(0.0489P)^2^+2.6081P] where P=(Fo^2^+2Fc^2^)/3'
_refine_ls_weighting_scheme calc
_refine_ls_wR_factor_ref .096
_reflns_number_gt 892
_reflns_number_total 975
_reflns_threshold_expression I>2\s(I)
_cod_data_source_file jz1402.cif
_cod_data_source_block Ib
_cod_depositor_comments
;
The following automatic conversions were performed:

'_refine_ls_weighting_scheme' value 'calc w =
1/[\s^2^(Fo^2^)+(0.0489P)^2^+2.6081P] where P=(Fo^2^+2Fc^2^)/3' was
changed to 'calc'. New tag '_refine_ls_weighting_details' was
created. The value of the new tag was set to 'w =
1/[\s^2^(Fo^2^)+(0.0489P)^2^+2.6081P] where P=(Fo^2^+2Fc^2^)/3'.

Automatic conversion script
Id: cif_fix_values 3143 2015-03-26 13:38:13Z robertas 
;
_cod_original_cell_volume 2544.4(7)
_cod_original_sg_symbol_H-M 'R 3'
_cod_database_code 2011227
_cod_database_fobs_code 2011227

loop_
_symmetry_equiv_pos_as_xyz
'x, y, z'
'-y, x-y, z'
'-x+y, -x, z'
'x+2/3, y+1/3, z+1/3'
'-y+2/3, x-y+1/3, z+1/3'
'-x+y+2/3, -x+1/3, z+1/3'
'x+1/3, y+2/3, z+2/3'
'-y+1/3, x-y+2/3, z+2/3'
'-x+y+1/3, -x+2/3, z+2/3'

loop_
_atom_site_label
_atom_site_fract_x
_atom_site_fract_y
_atom_site_fract_z
_atom_site_U_iso_or_equiv
_atom_site_adp_type
_atom_site_calc_flag
_atom_site_refinement_flags
_atom_site_occupancy
_atom_site_disorder_assembly
_atom_site_disorder_group
_atom_site_type_symbol
N1 .1514(2) .5532(2) .7336(3) .0410(10) Uani d . 1 . . N
C2 .0972(3) .5885(3) .7775(3) .0370(10) Uani d . 1 . . C
N2 .0663(3) .6285(3) .6981(3) .0500(10) Uani d . 1 . . N
H21 .033 .651 .731 .040(10) Uiso d R 1 . . H
H22 .084 .636 .617 .060(10) Uiso d R 1 . . H
N3 .0740(2) .5835(2) .8966(3) .0430(10) Uani d . 1 . . N
C4 .1062(3) .5460(3) .9826(3) .0410(10) Uani d . 1 . . C
O4 .0809(2) .5396(2) 1.0944(2) .0540(10) Uani d . 1 . . O
C5 .1721(3) .5180(3) .9441(4) .0440(10) Uani d . 1 . . C
C5A .2163(4) .4860(4) 1.0404(4) .0640(10) Uani d . 1 . . C
H5A1 .256 .537 1.094 .097 Uiso calc R 1 . . H
H5A2 .252 .464 .999 .097 Uiso calc R 1 . . H
H5A3 .169 .437 1.090 .097 Uiso calc R 1 . . H
C6 .1902(3) .5210(3) .8212(4) .0460(10) Uani d . 1 . . C
H6 .230 .501 .794 .069 Uiso calc R 1 . . H
C1' .1625(3) .5391(3) .5990(3) .0460(10) Uani d . 1 . . C
H1' .207 .517 .591 .069 Uiso calc R 1 . . H
C2' .0726(4) .4715(3) .5323(4) .069(2) Uani d . 1 . . C
H2'1 .068 .412 .524 .104 Uiso calc R 1 . . H
H2'2 .019 .464 .579 .104 Uiso calc R 1 . . H
C3' .0770(3) .5125(3) .4056(4) .0520(10) Uani d . 1 . . C
H3'1 .022 .519 .391 .076 Uiso calc R 1 . . H
O3' .0824(3) .4539(3) .3140(3) .0800(10) Uani d . 1 . . O
H3' .105 .491 .225 .11(2) Uiso d R 1 . . H
C4' .1658(3) .6084(3) .4075(3) .0450(10) Uani d . 1 . . C
H4' .213 .606 .355 .068 Uiso calc R 1 . . H
O4' .1982(2) .6251(2) .5358(2) .0440(10) Uani d . 1 . . O
C5' .1553(3) .6889(3) .3643(4) .0460(10) Uani d . 1 . . C
H5'2 .215 .746 .365 .070 Uiso calc R 1 . . H
H5'1 .131 .678 .279 .070 Uiso calc R 1 . . H
O5' .0935(2) .6987(2) .4467(2) .0440(10) Uani d . 1 . . O
H5' .093 .754 .429 .10(2) Uiso d R 1 . . H

loop_
_atom_site_aniso_label
_atom_site_aniso_U_11
_atom_site_aniso_U_22
_atom_site_aniso_U_33
_atom_site_aniso_U_12
_atom_site_aniso_U_13
_atom_site_aniso_U_23
N1 .046(3) .054(2) .032(2) .032(2) .0000(10) .0000(10)
C2 .038(2) .046(2) .032(2) .024(2) -.0030(10) -.003(2)
N2 .063(2) .076(3) .032(2) .051(2) .008(2) .006(2)
N3 .051(2) .059(2) .031(2) .037(2) .0000(10) -.0010(10)
C4 .048(2) .050(2) .032(2) .029(2) -.005(2) -.004(2)
O4 .069(2) .081(2) .0290(10) .052(2) .0030(10) .0030(10)
C5 .046(2) .056(2) .037(2) .030(2) -.005(2) -.002(2)
C5A .078(3) .093(4) .048(2) .062(3) -.008(2) .004(2)
C6 .048(2) .056(2) .048(2) .037(2) .003(2) .004(2)
C1' .061(2) .051(2) .036(2) .035(2) .011(2) .008(2)
C2' .085(4) .049(3) .038(2) .006(2) .011(2) -.007(2)
C3' .056(2) .043(2) .054(2) .025(2) -.008(2) -.007(2)
O3' .136(4) .063(2) .041(2) .049(2) -.006(2) -.008(2)
C4' .050(2) .058(2) .032(2) .030(2) .009(2) .004(2)
O4' .03850(10) .048(2) .0430(10) .0180(10) -.0020(10) .0040(10)
C5' .050(2) .047(2) .035(2) .018(2) .008(2) .008(2)
O5' .051(2) .044(2) .0400(10) .0260(10) .0060(10) .0090(10)

loop_
_atom_type_symbol
_atom_type_description
_atom_type_scat_dispersion_real
_atom_type_scat_dispersion_imag
_atom_type_scat_source
C C .0033 .0016 'International Tables Vol C Tables 4.2.6.8 and 6.1.1.4'
H H .0000 .0000 'International Tables Vol C Tables 4.2.6.8 and 6.1.1.4'
N N .0061 .0033 'International Tables Vol C Tables 4.2.6.8 and 6.1.1.4'
O O .0106 .0060 'International Tables Vol C Tables 4.2.6.8 and 6.1.1.4'

loop_
_geom_angle_atom_site_label_1
_geom_angle_atom_site_label_2
_geom_angle_atom_site_label_3
_geom_angle
_geom_angle_publ_flag
C2 N1 C6 117.7(3) yes
C2 N1 C1' 123.8(3) no
C6 N1 C1' 118.2(3) no
N3 C2 N2 118.0(3) no
N3 C2 N1 122.3(3) yes
N2 C2 N1 119.7(3) no
C2 N2 H21 116.1 yes
C2 N2 H22 120.2 yes
H21 N2 H22 123.5 yes
C2 N3 C4 120.5(3) yes
O4 C4 N3 119.2(3) no
O4 C4 C5 121.3(3) no
N3 C4 C5 119.4(3) yes
C6 C5 C4 117.3(3) yes
C6 C5 C5A 122.6(4) no
C4 C5 C5A 120.2(4) no
C5 C5A H5A1 109.5 no
C5 C5A H5A2 109.5 no
H5A1 C5A H5A2 109.5 no
C5 C5A H5A3 109.5 no
H5A1 C5A H5A3 109.5 no
H5A2 C5A H5A3 109.5 no
C5 C6 N1 122.2(4) yes
C5 C6 H6 118.9 no
N1 C6 H6 118.9 no
O4' C1' N1 108.9(3) no
O4' C1' C2' 106.5(3) yes
N1 C1' C2' 114.5(4) no
O4' C1' H1' 108.9 no
N1 C1' H1' 108.9 no
C2' C1' H1' 108.9 no
C3' C2' C1' 106.2(3) yes
C3' C2' H2'1 110.5 no
C1' C2' H2'1 110.5 no
C3' C2' H2'2 110.5 no
C1' C2' H2'2 110.5 no
H2'1 C2' H2'2 108.7 no
O3' C3' C2' 108.3(4) no
O3' C3' C4' 111.4(4) no
C2' C3' C4' 105.2(3) yes
O3' C3' H3'1 110.6 no
C2' C3' H3'1 110.6 no
C4' C3' H3'1 110.6 no
C3' O3' H3' 109.8 yes
O4' C4' C5' 108.5(3) no
O4' C4' C3' 106.5(3) yes
C5' C4' C3' 116.1(3) no
O4' C4' H4' 108.5 no
C5' C4' H4' 108.5 no
C3' C4' H4' 108.5 no
C1' O4' C4' 109.2(3) yes
O5' C5' C4' 108.9(3) yes
O5' C5' H5'2 109.9 no
C4' C5' H5'2 109.9 no
O5' C5' H5'1 109.9 no
C4' C5' H5'1 109.9 no
H5'2 C5' H5'1 108.3 no
C5' O5' H5' 110.2 yes

loop_
_geom_bond_atom_site_label_1
_geom_bond_atom_site_label_2
_geom_bond_site_symmetry_2
_geom_bond_distance
_geom_bond_publ_flag
N1 C2 . 1.378(5) yes
N1 C6 . 1.384(5) yes
N1 C1' . 1.478(5) yes
C2 N3 . 1.316(4) yes
C2 N2 . 1.328(5) yes
N2 H21 . .878 yes
N2 H22 . .896 yes
N3 C4 . 1.358(5) yes
C4 O4 . 1.249(4) yes
C4 C5 . 1.445(5) yes
C5 C6 . 1.339(6) yes
C5 C5A . 1.504(5) yes
C5A H5A1 . .96 no
C5A H5A2 . .96 no
C5A H5A3 . .96 no
C6 H6 . .93 no
C1' O4' . 1.413(5) yes
C1' C2' . 1.523(7) yes
C1' H1' . .98 no
C2' C3' . 1.496(6) yes
C2' H2'1 . .97 no
C2' H2'2 . .97 no
C3' O3' . 1.412(5) yes
C3' C4' . 1.539(6) yes
C3' H3'1 . .98 no
O3' H3' . 1.090 yes
C4' O4' . 1.444(4) yes
C4' C5' . 1.505(6) yes
C4' H4' . .98 no
C5' O5' . 1.420(5) yes
C5' H5'2 . .97 no
C5' H5'1 . .97 no
O5' H5' . .946 yes

loop_
_geom_hbond_atom_site_label_D
_geom_hbond_atom_site_label_H
_geom_hbond_atom_site_label_A
_geom_hbond_site_symmetry_A
_geom_hbond_distance_DH
_geom_hbond_distance_HA
_geom_hbond_distance_DA
_geom_hbond_angle_DHA
N2 H21 O5' 5_565 .88 2.12 2.977(4) 167
N2 H22 O5' . .90 2.06 2.864(4) 149
N2 H22 O4' . .90 2.18 2.814(4) 127
O3' H3' O4 1_554 1.09 1.75 2.744(4) 149
O5' H5' O4 5_564 .95 1.78 2.694(4) 161

loop_
_geom_torsion_atom_site_label_1
_geom_torsion_atom_site_label_2
_geom_torsion_atom_site_label_3
_geom_torsion_atom_site_label_4
_geom_torsion
_geom_torsion_publ_flag
C6 N1 C2 N3 -7.1(6) yes
C1' N1 C2 N3 166.4(4) no
C6 N1 C2 N2 173.3(4) no
C1' N1 C2 N2 -13.2(6) no
N2 C2 N3 C4 -177.8(4) no
N1 C2 N3 C4 2.6(6) yes
C2 N3 C4 O4 -177.8(3) no
C2 N3 C4 C5 4.8(6) yes
O4 C4 C5 C6 175.3(4) no
N3 C4 C5 C6 -7.4(6) yes
O4 C4 C5 C5A -3.9(6) no
N3 C4 C5 C5A 173.4(4) no
C4 C5 C6 N1 2.8(6) yes
C5A C5 C6 N1 -178.0(4) no
C5 C6 N1 C2 4.1(6) yes
C1' N1 C6 C5 -169.8(4) no
O4' C1' N1 C2 58.2(5) yes
C6 N1 C1' O4' -128.3(4) no
C2 N1 C1' C2' -60.9(5) no
C6 N1 C1' C2' 112.6(5) no
O4' C1' C2' C3' 19.4(5) yes
N1 C1' C2' C3' 139.8(4) no
C1' C2' C3' O3' 113.6(4) no
C1' C2' C3' C4' -5.6(5) yes
O3' C3' C4' O4' -126.9(4) no
C2' C3' C4' O4' -9.7(5) yes
C5' C4' C3' O3' 112.3(4) yes
C2' C3' C4' C5' -130.6(4) no
N1 C1' O4' C4' -150.4(3) no
C4' O4' C1' C2' -26.4(4) yes
C5' C4' O4' C1' 148.3(3) no
C3' C4' O4' C1' 22.8(4) yes
O4' C4' C5' O5' -57.1(4) no
O5' C5' C4' C3' 62.7(4) yes

loop_
_cod_related_entry_id
_cod_related_entry_database
_cod_related_entry_code
1 ChemSpider 9282631
